data_4305061
loop_
_publ_author_name
'Antonio Otero'
'Juan Fern\'andez-Baeza'
'Agust\'in Lara-S\'anchez'
'Antonio Anti\~nolo'
'Juan Tejeda'
'Emilia Mart\'inez-Caballero'
'Isabel M\'arquez-Segovia'
'Isabel L\'opez-Solera'
'Luis F. S\'anchez-Barba'
'Carlos Alonso-Moreno'

_publ_contact_author
;
Isabel L\'opez-Solera
Departamento de Qu\'imica In\'organica, Org\'anica y Bioqu\'imica
Facultad de Qu\'imicas
Universidad Castilla La Mancha
13071-Ciudad Real 
Spain
;
_publ_contact_author_email mabel.lopez@uclm.es
_publ_contact_author_fax '+34 926 295318'
_publ_contact_author_phone '+34 926 295300 (ext:3477)'
_publ_section_title
;
Versatile Scorpionates and New Developments in the Denticity Changes of
NNCp Hybrid Scorpionate/Cyclopentadienyl Ligands in Sc and Y Compounds:
From \k1-N\h5-Cp to \k2-NN\h5-Cp
;
_journal_name_full 'Inorganic Chemistry'
_journal_page_first 4996
_journal_page_last 5005
_journal_paper_doi 10.1021/ic800267v
_journal_volume 47
_journal_year 2008
_chemical_formula_sum 'C37 H45 Cl2 N4 O2 Y'
_chemical_formula_weight 737.58
_chemical_name_systematic
; 
 ? 
;
_space_group_IT_number 14
_symmetry_cell_setting monoclinic
_symmetry_space_group_name_Hall '-P 2ybc'
_symmetry_space_group_name_H-M 'P 1 21/c 1'
_atom_sites_solution_hydrogens geom
_atom_sites_solution_primary patterson
_atom_sites_solution_secondary difmap
_audit_creation_method SHELXL-97
_cell_angle_alpha 90.00
_cell_angle_beta 113.315(4)
_cell_angle_gamma 90.00
_cell_formula_units_Z 4
_cell_length_a 21.111(6)
_cell_length_b 8.692(3)
_cell_length_c 20.747(6)
_cell_measurement_temperature 200(2)
_cell_volume 3496.1(19)
_computing_cell_refinement 'Bruker SAINT'
_computing_data_collection 'Bruker APEX'
_computing_data_reduction 'Bruker SHELXTL'
_computing_molecular_graphics 'Bruker SHELXTL'
_computing_publication_material 'Bruker SHELXTL'
_computing_structure_refinement 'SHELXL-97 (Sheldrick, 1997)'
_computing_structure_solution 'SHELXS-97 (Sheldrick, 1990)'
_diffrn_ambient_temperature 200(2)
_diffrn_measured_fraction_theta_full 0.978
_diffrn_measured_fraction_theta_max 0.978
_diffrn_measurement_device_type 'CCD area detector'
_diffrn_measurement_method 'omega scan'
_diffrn_radiation_monochromator graphite
_diffrn_radiation_source 'fine-focus sealed tube'
_diffrn_radiation_type MoK\a
_diffrn_radiation_wavelength 0.71073
_diffrn_reflns_av_R_equivalents 0.3139
_diffrn_reflns_av_sigmaI/netI 0.2167
_diffrn_reflns_limit_h_max 20
_diffrn_reflns_limit_h_min -20
_diffrn_reflns_limit_k_max 8
_diffrn_reflns_limit_k_min -8
_diffrn_reflns_limit_l_max 16
_diffrn_reflns_limit_l_min -19
_diffrn_reflns_number 13201
_diffrn_reflns_theta_full 19.88
_diffrn_reflns_theta_max 19.88
_diffrn_reflns_theta_min 2.33
_exptl_absorpt_coefficient_mu 1.860
_exptl_absorpt_correction_T_max 1
_exptl_absorpt_correction_T_min 0.259000
_exptl_absorpt_correction_type Semi-empirical
_exptl_absorpt_process_details SADABS
_exptl_crystal_colour Colorless
_exptl_crystal_density_diffrn 1.401
_exptl_crystal_density_method 'not measured'
_exptl_crystal_description Prismatic
_exptl_crystal_F_000 1536
_exptl_crystal_size_max 0.45
_exptl_crystal_size_mid 0.22
_exptl_crystal_size_min 0.17
_refine_diff_density_max 0.607
_refine_diff_density_min -0.727
_refine_diff_density_rms 0.086
_refine_ls_extinction_method none
_refine_ls_goodness_of_fit_ref 0.728
_refine_ls_hydrogen_treatment mixed
_refine_ls_matrix_type full
_refine_ls_number_parameters 464
_refine_ls_number_reflns 3139
_refine_ls_number_restraints 0
_refine_ls_restrained_S_all 0.728
_refine_ls_R_factor_all 0.1234
_refine_ls_R_factor_gt 0.0674
_refine_ls_shift/su_max 0.491
_refine_ls_shift/su_mean 0.049
_refine_ls_structure_factor_coef Fsqd
_refine_ls_weighting_details 'calc w=1/[\s^2^(Fo^2^)+(0.1000P)^2^+0.3097P] where P=(Fo^2^+2Fc^2^)/3'
_refine_ls_weighting_scheme calc
_refine_ls_wR_factor_gt 0.1586
_refine_ls_wR_factor_ref 0.1911
_reflns_number_gt 1629
_reflns_number_total 3139
_reflns_threshold_expression >2sigma(I)
_cod_data_source_file ic800267v-file002_2.cif
_cod_data_source_block compound_2
_cod_depositor_comments
;
The following automatic conversions were performed:
'_symmetry_cell_setting' value 'Monoclinic' changed to 'monoclinic'
according to '/home/saulius/struct/CIF-dictionaries/cif_core.dic'
dictionary named 'cif_core.dic' version 2.4.1 from 2010-06-29.

Automatic conversion script
Id: cif_fix_enum 1527 2010-12-29 10:47:43Z saulius 
;
_cod_original_cell_volume 3496.0(18)
_cod_database_code 4305061

loop_
_symmetry_equiv_pos_as_xyz
'x, y, z'
'-x, y+1/2, -z+1/2'
'-x, -y, -z'
'x, -y-1/2, z-1/2'

loop_
_atom_site_label
_atom_site_type_symbol
_atom_site_fract_x
_atom_site_fract_y
_atom_site_fract_z
_atom_site_U_iso_or_equiv
_atom_site_adp_type
_atom_site_occupancy
_atom_site_symmetry_multiplicity
_atom_site_calc_flag
_atom_site_refinement_flags
_atom_site_disorder_assembly
_atom_site_disorder_group
Y1 Y 0.30826(6) -0.43659(13) 2.03622(6) 0.0521(5) Uani 1 1 d . . .
Cl1 Cl 0.41265(17) -0.6194(3) 2.09921(18) 0.0732(11) Uani 1 1 d . . .
Cl2 Cl 0.26269(18) -0.4580(4) 2.13629(17) 0.0789(11) Uani 1 1 d . . .
O1 O 0.3784(4) -0.2413(9) 2.1132(4) 0.062(2) Uani 1 1 d . . .
N1 N 0.2425(4) -0.1982(11) 1.9826(5) 0.048(3) Uani 1 1 d . . .
N2 N 0.2261(4) -0.1604(11) 1.9140(6) 0.044(3) Uani 1 1 d . . .
N3 N 0.3359(4) -0.2125(11) 1.9139(5) 0.044(2) Uani 1 1 d . . .
N4 N 0.3711(5) -0.3069(10) 1.9690(5) 0.042(2) Uani 1 1 d . . .
C1 C 0.2329(5) -0.3945(12) 1.8435(6) 0.042(3) Uani 1 1 d . . .
C2 C 0.2615(5) -0.2276(12) 1.8723(6) 0.040(3) Uani 1 1 d . . .
H2 H 0.2508 -0.1614 1.8311 0.048 Uiso 1 1 calc R . .
C3 C 0.2022(6) -0.1028(14) 2.0030(7) 0.052(3) Uani 1 1 d . . .
C4 C 0.1618(6) -0.0116(14) 1.9464(7) 0.049(3) Uani 1 1 d . . .
H4 H 0.1289 0.0596 1.9464 0.059 Uiso 1 1 calc R . .
C5 C 0.1788(6) -0.0450(15) 1.8915(6) 0.046(3) Uani 1 1 d . . .
C6 C 0.2051(6) -0.1006(14) 2.0752(7) 0.077(4) Uani 1 1 d . . .
H6A H 0.2134 0.0026 2.0931 0.115 Uiso 1 1 calc R . .
H6B H 0.2417 -0.1662 2.1045 0.115 Uiso 1 1 calc R . .
H6C H 0.1620 -0.1366 2.0750 0.115 Uiso 1 1 calc R . .
C7 C 0.1555(5) 0.0349(14) 1.8217(7) 0.071(4) Uani 1 1 d . . .
H7A H 0.1931 0.0396 1.8068 0.106 Uiso 1 1 calc R . .
H7B H 0.1406 0.1374 1.8260 0.106 Uiso 1 1 calc R . .
H7C H 0.1179 -0.0211 1.7877 0.106 Uiso 1 1 calc R . .
C8 C 0.4384(7) -0.2637(15) 1.9885(6) 0.053(3) Uani 1 1 d . . .
C9 C 0.4430(6) -0.1524(15) 1.9432(7) 0.052(3) Uani 1 1 d . . .
H9 H 0.4834 -0.1083 1.9440 0.062 Uiso 1 1 calc R . .
C10 C 0.3785(6) -0.1184(13) 1.8976(7) 0.049(3) Uani 1 1 d . . .
C11 C 0.4974(5) -0.3340(14) 2.0470(6) 0.060(4) Uani 1 1 d . . .
H11A H 0.4848 -0.4352 2.0563 0.073 Uiso 1 1 calc R . .
H11B H 0.5090 -0.2715 2.0883 0.073 Uiso 1 1 calc R . .
H11C H 0.5364 -0.3407 2.0344 0.073 Uiso 1 1 calc R . .
C12 C 0.3523(6) -0.0056(15) 1.8389(7) 0.075(4) Uani 1 1 d . . .
H12A H 0.3172 0.0571 1.8442 0.090 Uiso 1 1 calc R . .
H12B H 0.3332 -0.0596 1.7950 0.090 Uiso 1 1 calc R . .
H12C H 0.3896 0.0586 1.8397 0.090 Uiso 1 1 calc R . .
C21 C 0.2314(6) -0.5022(15) 1.9010(6) 0.051(3) Uani 1 1 d . . .
C22 C 0.2775(6) -0.6291(14) 1.9280(6) 0.054(3) Uani 1 1 d . . .
H22 H 0.3100 -0.6679 1.9087 0.065 Uiso 1 1 calc R . .
C23 C 0.2601(7) -0.7028(15) 1.9784(7) 0.066(4) Uani 1 1 d . . .
H23 H 0.2773 -0.8036 1.9992 0.080 Uiso 1 1 calc R . .
C24 C 0.2037(7) -0.6253(16) 1.9825(7) 0.064(4) Uani 1 1 d . . .
H24 H 0.1761 -0.6638 2.0076 0.077 Uiso 1 1 calc R . .
C25 C 0.1867(6) -0.4982(17) 1.9387(6) 0.063(4) Uani 1 1 d . . .
H25 H 0.1452 -0.4351 1.9267 0.076 Uiso 1 1 calc R . .
C31 C 0.2738(5) -0.4763(14) 1.8068(5) 0.040(3) Uani 1 1 d . . .
C32 C 0.2387(6) -0.5926(14) 1.7618(7) 0.052(3) Uani 1 1 d . . .
H32 H 0.1932 -0.6108 1.7555 0.062 Uiso 1 1 calc R . .
C33 C 0.2673(7) -0.6855(14) 1.7250(7) 0.064(4) Uani 1 1 d . . .
H33 H 0.2410 -0.7591 1.6931 0.076 Uiso 1 1 calc R . .
C34 C 0.3369(7) -0.6635(15) 1.7378(7) 0.055(3) Uani 1 1 d . . .
H34 H 0.3584 -0.7247 1.7157 0.066 Uiso 1 1 calc R . .
C35 C 0.3726(7) -0.5509(14) 1.7834(7) 0.058(3) Uani 1 1 d . . .
H35 H 0.4187 -0.5352 1.7915 0.070 Uiso 1 1 calc R . .
C36 C 0.3421(6) -0.4578(12) 1.8186(6) 0.048(3) Uani 1 1 d . . .
H36 H 0.3682 -0.3833 1.8500 0.057 Uiso 1 1 calc R . .
C41 C 0.1624(5) -0.3540(13) 1.7870(6) 0.046(3) Uani 1 1 d . . .
C42 C 0.1590(6) -0.2749(14) 1.7267(6) 0.053(3) Uani 1 1 d . . .
H42 H 0.2000 -0.2470 1.7233 0.064 Uiso 1 1 calc R . .
C43 C 0.0982(8) -0.2367(15) 1.6728(7) 0.074(4) Uani 1 1 d . . .
H43 H 0.0984 -0.1784 1.6353 0.088 Uiso 1 1 calc R . .
C44 C 0.0376(7) -0.284(2) 1.6742(10) 0.098(5) Uani 1 1 d . . .
H44 H -0.0037 -0.2592 1.6373 0.118 Uiso 1 1 calc R . .
C45 C 0.0370(8) -0.369(2) 1.7302(10) 0.118(7) Uani 1 1 d . . .
H45 H -0.0045 -0.4008 1.7315 0.142 Uiso 1 1 calc R . .
C46 C 0.1005(7) -0.4070(16) 1.7856(7) 0.077(4) Uani 1 1 d . . .
H46 H 0.1003 -0.4693 1.8219 0.092 Uiso 1 1 calc R . .
C51 C 0.4126(7) -0.2659(14) 2.1898(6) 0.065(4) Uani 1 1 d . . .
H51A H 0.4241 -0.3733 2.2010 0.078 Uiso 1 1 calc R . .
H51B H 0.3839 -0.2306 2.2137 0.078 Uiso 1 1 calc R . .
C52 C 0.4766(6) -0.1681(15) 2.2086(7) 0.075(4) Uani 1 1 d . . .
H52A H 0.4936 -0.1359 2.2573 0.090 Uiso 1 1 calc R . .
H52B H 0.5128 -0.2247 2.2012 0.090 Uiso 1 1 calc R . .
C53 C 0.4547(5) -0.0334(13) 2.1612(6) 0.056(3) Uani 1 1 d . . .
H53A H 0.4880 -0.0115 2.1410 0.067 Uiso 1 1 calc R . .
H53B H 0.4499 0.0569 2.1864 0.067 Uiso 1 1 calc R . .
C54 C 0.3865(6) -0.0779(13) 2.1051(6) 0.056(3) Uani 1 1 d . . .
H54A H 0.3494 -0.0209 2.1106 0.067 Uiso 1 1 calc R . .
H54B H 0.3858 -0.0562 2.0590 0.067 Uiso 1 1 calc R . .
O2 O 0.059(6) -0.711(9) 1.540(5) 0.20(4) Uani 0.50 1 d P A 1
C61 C 0.061(3) -0.807(6) 1.6320(18) 0.082(11) Uani 0.50 1 d P A 1
H61A H 0.0686 -0.8932 1.6640 0.099 Uiso 0.50 1 calc PR A 1
H61B H 0.0905 -0.7215 1.6556 0.099 Uiso 0.50 1 calc PR A 1
C62 C -0.014(3) -0.763(7) 1.597(4) 0.12(2) Uani 0.50 1 d P A 1
H62A H -0.0314 -0.7070 1.6264 0.142 Uiso 0.50 1 calc PR A 1
H62B H -0.0441 -0.8461 1.5719 0.142 Uiso 0.50 1 calc PR A 1
C63 C 0.011(5) -0.658(8) 1.549(5) 0.20(4) Uani 0.50 1 d P A 1
H63A H -0.0268 -0.6424 1.5044 0.237 Uiso 0.50 1 calc PR A 1
H63B H 0.0245 -0.5580 1.5716 0.237 Uiso 0.50 1 calc PR A 1
C64 C 0.068(5) -0.853(6) 1.563(6) 0.17(3) Uani 0.50 1 d P A 1
H64A H 0.1124 -0.8942 1.5697 0.203 Uiso 0.50 1 calc PR A 1
H64B H 0.0312 -0.9213 1.5335 0.203 Uiso 0.50 1 calc PR A 1
O2A O 0.038(4) -0.766(10) 1.513(2) 0.19(3) Uani 0.50 1 d P B 2
C61A C 0.038(7) -0.692(11) 1.634(6) 0.37(7) Uani 0.50 1 d P B 2
H61C H 0.0051 -0.6095 1.6161 0.439 Uiso 0.50 1 calc PR B 2
H61D H 0.0623 -0.6878 1.6845 0.439 Uiso 0.50 1 calc PR B 2
C62A C 0.008(3) -0.867(8) 1.602(4) 0.12(2) Uani 0.50 1 d P B 2
H62C H 0.0441 -0.9424 1.6089 0.140 Uiso 0.50 1 calc PR B 2
H62D H -0.0254 -0.9069 1.6192 0.140 Uiso 0.50 1 calc PR B 2
C63A C -0.022(2) -0.813(13) 1.534(4) 0.19(4) Uani 0.50 1 d P B 2
H63C H -0.0512 -0.7254 1.5311 0.233 Uiso 0.50 1 calc PR B 2
H63D H -0.0498 -0.8928 1.5026 0.233 Uiso 0.50 1 calc PR B 2
C64A C 0.084(3) -0.714(12) 1.596(3) 0.17(4) Uani 0.50 1 d P B 2
H64C H 0.1180 -0.7921 1.6188 0.202 Uiso 0.50 1 calc PR B 2
H64D H 0.1080 -0.6184 1.5962 0.202 Uiso 0.50 1 calc PR B 2

loop_
_atom_site_aniso_label
_atom_site_aniso_U_11
_atom_site_aniso_U_22
_atom_site_aniso_U_33
_atom_site_aniso_U_23
_atom_site_aniso_U_13
_atom_site_aniso_U_12
Y1 0.0685(8) 0.0605(8) 0.0364(8) 0.0024(7) 0.0306(6) -0.0035(7)
Cl1 0.091(2) 0.066(2) 0.059(3) 0.0092(18) 0.027(2) 0.0149(19)
Cl2 0.124(3) 0.083(2) 0.059(2) 0.003(2) 0.066(2) -0.009(2)
O1 0.080(6) 0.059(6) 0.054(7) 0.015(5) 0.033(5) 0.002(5)
N1 0.058(6) 0.069(7) 0.023(7) 0.013(5) 0.024(5) 0.011(6)
N2 0.036(6) 0.046(6) 0.051(9) 0.001(6) 0.021(6) 0.003(5)
N3 0.036(6) 0.067(7) 0.030(7) 0.008(6) 0.013(6) -0.001(6)
N4 0.040(6) 0.053(6) 0.027(7) 0.001(5) 0.007(5) -0.005(5)
C1 0.029(7) 0.070(9) 0.036(8) -0.008(7) 0.023(6) 0.001(6)
C2 0.045(8) 0.052(8) 0.027(8) -0.001(6) 0.019(7) -0.007(6)
C3 0.059(8) 0.059(9) 0.054(10) 0.004(8) 0.039(8) -0.010(7)
C4 0.044(7) 0.050(8) 0.056(10) -0.005(7) 0.024(8) 0.000(6)
C5 0.048(8) 0.072(10) 0.033(9) -0.008(8) 0.030(7) -0.015(8)
C6 0.086(10) 0.099(11) 0.074(12) -0.012(8) 0.062(9) 0.004(8)
C7 0.052(8) 0.078(10) 0.076(11) 0.012(8) 0.019(7) 0.025(7)
C8 0.055(10) 0.062(9) 0.039(9) -0.007(8) 0.013(8) 0.005(8)
C9 0.029(8) 0.071(9) 0.057(10) -0.001(8) 0.017(8) 0.001(7)
C10 0.039(8) 0.058(8) 0.052(9) 0.024(7) 0.021(8) 0.001(7)
C11 0.056(8) 0.096(9) 0.027(8) -0.004(7) 0.013(7) 0.019(8)
C12 0.049(8) 0.097(10) 0.089(12) 0.012(9) 0.038(8) -0.019(8)
C21 0.065(8) 0.072(9) 0.031(8) 0.006(7) 0.037(7) -0.009(8)
C22 0.072(9) 0.065(9) 0.035(9) -0.007(7) 0.031(7) -0.002(8)
C23 0.091(11) 0.068(9) 0.044(10) 0.020(7) 0.032(8) -0.013(9)
C24 0.071(10) 0.075(10) 0.063(11) -0.007(9) 0.045(9) -0.024(8)
C25 0.077(9) 0.089(10) 0.037(9) -0.010(8) 0.037(8) -0.031(8)
C31 0.029(7) 0.076(9) 0.010(7) -0.005(6) 0.005(6) -0.013(7)
C32 0.038(7) 0.080(10) 0.041(9) 0.002(8) 0.020(7) 0.006(8)
C33 0.063(10) 0.062(9) 0.061(10) -0.005(7) 0.019(8) 0.004(8)
C34 0.062(10) 0.065(9) 0.053(10) 0.007(8) 0.039(8) 0.018(8)
C35 0.073(9) 0.065(9) 0.051(9) 0.005(8) 0.040(8) 0.000(9)
C36 0.059(9) 0.056(8) 0.036(8) -0.019(7) 0.027(7) 0.004(7)
C41 0.038(8) 0.067(8) 0.044(10) -0.017(7) 0.027(7) -0.012(7)
C42 0.041(8) 0.095(10) 0.027(8) 0.002(8) 0.019(8) 0.008(7)
C43 0.072(10) 0.109(11) 0.037(10) 0.007(8) 0.018(9) 0.016(10)
C44 0.042(10) 0.158(16) 0.090(15) -0.008(12) 0.021(9) 0.006(10)
C45 0.049(11) 0.23(2) 0.078(14) -0.008(14) 0.032(11) -0.041(12)
C46 0.058(9) 0.134(13) 0.044(10) -0.010(8) 0.028(9) -0.025(9)
C51 0.100(10) 0.054(8) 0.035(10) 0.006(7) 0.020(8) 0.001(8)
C52 0.075(10) 0.077(10) 0.059(11) -0.002(9) 0.011(8) 0.024(9)
C53 0.042(8) 0.071(9) 0.058(9) -0.006(8) 0.022(7) -0.006(7)
C54 0.064(9) 0.060(9) 0.055(9) 0.006(7) 0.034(8) 0.007(7)
O2 0.37(9) 0.15(5) 0.21(8) -0.10(5) 0.25(8) -0.10(6)
C61 0.10(3) 0.14(4) 0.01(2) 0.00(2) 0.03(2) -0.02(3)
C62 0.12(4) 0.11(4) 0.17(6) 0.00(4) 0.12(4) 0.04(3)
C63 0.28(10) 0.18(7) 0.18(7) -0.05(6) 0.15(9) 0.10(7)
C64 0.22(7) 0.11(4) 0.26(10) 0.01(5) 0.19(8) -0.01(5)
O2A 0.29(6) 0.19(5) 0.08(3) 0.03(4) 0.07(3) 0.14(4)
C61A 0.54(14) 0.33(10) 0.39(12) -0.33(10) 0.36(11) -0.24(10)
C62A 0.07(3) 0.17(5) 0.11(6) 0.07(5) 0.04(4) 0.01(4)
C63A 0.07(3) 0.37(11) 0.17(6) -0.18(8) 0.07(4) -0.05(5)
C64A 0.10(4) 0.37(12) 0.02(3) -0.04(5) 0.01(3) -0.12(5)

loop_
_atom_type_symbol
_atom_type_description
_atom_type_scat_dispersion_real
_atom_type_scat_dispersion_imag
_atom_type_scat_source
C C 0.0033 0.0016 'International Tables Vol C Tables 4.2.6.8 and 6.1.1.4'
H H 0.0000 0.0000 'International Tables Vol C Tables 4.2.6.8 and 6.1.1.4'
N N 0.0061 0.0033 'International Tables Vol C Tables 4.2.6.8 and 6.1.1.4'
Cl Cl 0.1484 0.1585 'International Tables Vol C Tables 4.2.6.8 and 6.1.1.4'
Y Y -2.7962 3.5667 'International Tables Vol C Tables 4.2.6.8 and 6.1.1.4'
O O 0.0106 0.0060 'International Tables Vol C Tables 4.2.6.8 and 6.1.1.4'

loop_
_geom_angle_atom_site_label_1
_geom_angle_atom_site_label_2
_geom_angle_atom_site_label_3
_geom_angle
_geom_angle_site_symmetry_1
_geom_angle_site_symmetry_3
_geom_angle_publ_flag
O1 Y1 N1 78.3(3) . . ?
O1 Y1 N4 74.5(3) . . ?
N1 Y1 N4 72.9(3) . . ?
O1 Y1 Cl1 85.5(2) . . ?
N1 Y1 Cl1 159.8(2) . . ?
N4 Y1 Cl1 91.4(2) . . ?
O1 Y1 Cl2 81.1(2) . . ?
N1 Y1 Cl2 95.7(3) . . ?
N4 Y1 Cl2 154.7(2) . . ?
Cl1 Y1 Cl2 93.56(12) . . ?
O1 Y1 C24 157.0(3) . . ?
N1 Y1 C24 96.0(4) . . ?
N4 Y1 C24 125.5(4) . . ?
Cl1 Y1 C24 103.5(4) . . ?
Cl2 Y1 C24 77.3(3) . . ?
O1 Y1 C23 162.8(3) . . ?
N1 Y1 C23 118.8(4) . . ?
N4 Y1 C23 109.5(4) . . ?
Cl1 Y1 C23 77.8(3) . . ?
Cl2 Y1 C23 95.9(3) . . ?
C24 Y1 C23 31.0(3) . . ?
O1 Y1 C25 144.8(4) . . ?
N1 Y1 C25 67.9(4) . . ?
N4 Y1 C25 103.4(4) . . ?
Cl1 Y1 C25 129.6(4) . . ?
Cl2 Y1 C25 92.5(3) . . ?
C24 Y1 C25 30.7(4) . . ?
C23 Y1 C25 51.8(4) . . ?
O1 Y1 C22 152.3(3) . . ?
N1 Y1 C22 103.8(4) . . ?
N4 Y1 C22 79.7(3) . . ?
Cl1 Y1 C22 85.2(3) . . ?
Cl2 Y1 C22 125.4(3) . . ?
C24 Y1 C22 50.6(4) . . ?
C23 Y1 C22 30.6(3) . . ?
C25 Y1 C22 51.9(4) . . ?
O1 Y1 C21 143.5(3) . . ?
N1 Y1 C21 73.2(4) . . ?
N4 Y1 C21 75.6(3) . . ?
Cl1 Y1 C21 115.8(3) . . ?
Cl2 Y1 C21 123.6(2) . . ?
C24 Y1 C21 50.5(4) . . ?
C23 Y1 C21 51.0(4) . . ?
C25 Y1 C21 31.6(3) . . ?
C22 Y1 C21 31.0(3) . . ?
C54 O1 C51 103.7(9) . . ?
C54 O1 Y1 133.3(7) . . ?
C51 O1 Y1 121.6(7) . . ?
N2 N1 C3 104.1(9) . . ?
N2 N1 Y1 122.1(8) . . ?
C3 N1 Y1 132.0(8) . . ?
C5 N2 N1 112.6(9) . . ?
C5 N2 C2 124.5(10) . . ?
N1 N2 C2 122.6(10) . . ?
C10 N3 N4 112.3(8) . . ?
C10 N3 C2 124.7(10) . . ?
N4 N3 C2 122.6(9) . . ?
N3 N4 C8 103.8(9) . . ?
N3 N4 Y1 119.9(7) . . ?
C8 N4 Y1 131.9(8) . . ?
C21 C1 C41 115.2(9) . . ?
C21 C1 C31 107.1(9) . . ?
C41 C1 C31 107.1(9) . . ?
C21 C1 C2 112.8(9) . . ?
C41 C1 C2 100.8(9) . . ?
C31 C1 C2 113.8(8) . . ?
N3 C2 N2 107.1(8) . . ?
N3 C2 C1 117.4(9) . . ?
N2 C2 C1 112.1(8) . . ?
N1 C3 C4 109.5(11) . . ?
N1 C3 C6 122.7(12) . . ?
C4 C3 C6 127.8(13) . . ?
C5 C4 C3 107.9(11) . . ?
C4 C5 N2 105.8(11) . . ?
C4 C5 C7 128.1(13) . . ?
N2 C5 C7 126.0(11) . . ?
N4 C8 C9 109.6(10) . . ?
N4 C8 C11 124.5(13) . . ?
C9 C8 C11 125.8(13) . . ?
C10 C9 C8 108.0(11) . . ?
C9 C10 N3 106.1(10) . . ?
C9 C10 C12 131.5(12) . . ?
N3 C10 C12 122.3(11) . . ?
C22 C21 C25 107.1(11) . . ?
C22 C21 C1 123.9(10) . . ?
C25 C21 C1 129.0(12) . . ?
C22 C21 Y1 73.6(6) . . ?
C25 C21 Y1 71.5(7) . . ?
C1 C21 Y1 119.7(7) . . ?
C23 C22 C21 107.9(11) . . ?
C23 C22 Y1 72.8(7) . . ?
C21 C22 Y1 75.4(6) . . ?
C22 C23 C24 107.9(11) . . ?
C22 C23 Y1 76.6(7) . . ?
C24 C23 Y1 74.5(7) . . ?
C25 C24 C23 110.5(12) . . ?
C25 C24 Y1 74.7(7) . . ?
C23 C24 Y1 74.5(7) . . ?
C24 C25 C21 106.4(13) . . ?
C24 C25 Y1 74.7(8) . . ?
C21 C25 Y1 76.9(7) . . ?
C36 C31 C32 117.0(10) . . ?
C36 C31 C1 128.0(10) . . ?
C32 C31 C1 114.7(9) . . ?
C31 C32 C33 124.0(10) . . ?
C34 C33 C32 117.7(11) . . ?
C35 C34 C33 118.8(11) . . ?
C34 C35 C36 122.1(11) . . ?
C31 C36 C35 120.3(11) . . ?
C46 C41 C42 115.6(11) . . ?
C46 C41 C1 124.6(12) . . ?
C42 C41 C1 119.2(10) . . ?
C43 C42 C41 123.2(11) . . ?
C44 C43 C42 119.8(13) . . ?
C43 C44 C45 120.2(14) . . ?
C44 C45 C46 119.2(13) . . ?
C41 C46 C45 121.7(13) . . ?
O1 C51 C52 101.7(9) . . ?
C53 C52 C51 105.1(10) . . ?
C52 C53 C54 105.3(10) . . ?
O1 C54 C53 106.4(9) . . ?
C63 O2 C64 108(6) . . ?
C62 C61 C64 94(5) . . ?
C61 C62 C63 85(4) . . ?
O2 C63 C62 113(7) . . ?
O2 C64 C61 93(5) . . ?
C63A O2A C64A 89(4) . . ?
C64A C61A C62A 84(5) . . ?
C63A C62A C61A 92(7) . . ?
C62A C63A O2A 107(5) . . ?
C61A C64A O2A 110(6) . . ?

loop_
_geom_bond_atom_site_label_1
_geom_bond_atom_site_label_2
_geom_bond_distance
_geom_bond_site_symmetry_2
_geom_bond_publ_flag
Y1 O1 2.399(8) . ?
Y1 N1 2.497(9) . ?
Y1 N4 2.538(9) . ?
Y1 Cl1 2.609(3) . ?
Y1 Cl2 2.618(3) . ?
Y1 C24 2.618(12) . ?
Y1 C23 2.619(13) . ?
Y1 C25 2.618(12) . ?
Y1 C22 2.666(11) . ?
Y1 C21 2.689(12) . ?
O1 C54 1.449(12) . ?
O1 C51 1.477(13) . ?
N1 N2 1.365(11) . ?
N1 C3 1.370(13) . ?
N2 C5 1.361(13) . ?
N2 C2 1.470(13) . ?
N3 C10 1.352(12) . ?
N3 N4 1.363(11) . ?
N3 C2 1.469(12) . ?
N4 C8 1.368(13) . ?
C1 C21 1.526(15) . ?
C1 C41 1.527(14) . ?
C1 C31 1.535(14) . ?
C1 C2 1.595(14) . ?
C3 C4 1.393(15) . ?
C3 C6 1.475(16) . ?
C4 C5 1.355(14) . ?
C5 C7 1.502(15) . ?
C8 C9 1.378(15) . ?
C8 C11 1.484(14) . ?
C9 C10 1.348(14) . ?
C10 C12 1.489(15) . ?
C21 C22 1.431(15) . ?
C21 C25 1.445(15) . ?
C22 C23 1.394(15) . ?
C23 C24 1.399(15) . ?
C24 C25 1.384(17) . ?
C31 C36 1.372(13) . ?
C31 C32 1.376(14) . ?
C32 C33 1.403(15) . ?
C33 C34 1.397(14) . ?
C34 C35 1.363(15) . ?
C35 C36 1.405(14) . ?
C41 C46 1.375(15) . ?
C41 C42 1.404(15) . ?
C42 C43 1.369(14) . ?
C43 C44 1.354(17) . ?
C44 C45 1.38(2) . ?
C45 C46 1.416(19) . ?
C51 C52 1.512(15) . ?
C52 C53 1.481(15) . ?
C53 C54 1.500(14) . ?
O2 C63 1.19(9) . ?
O2 C64 1.31(11) . ?
C61 C62 1.50(6) . ?
C61 C64 1.55(9) . ?
C62 C63 1.58(10) . ?
O2A C63A 1.54(9) . ?
O2A C64A 1.67(8) . ?
C61A C64A 1.48(12) . ?
C61A C62A 1.68(10) . ?
C62A C63A 1.38(8) . ?
